data_7233954
loop_
_publ_author_name
'Yiliu Lin'
'Gan Chen'
'Lifang Zhao'
'Wang Zhang Yuan'
'Yongming Zhang'
'Ben Zhong Tang'

_publ_section_title
;
 Diethylamino functionalized tetraphenylethenes: structural and electronic
 modulation of photophysical properties, implication for the CIE mechanism
 and application to cell imaging
;
_journal_name_full 'Journal of Materials Chemistry C'
_journal_page_first 112
_journal_page_last 120
_journal_paper_doi 10.1039/C4TC02161D
_journal_volume 3
_journal_year 2015
_chemical_formula_moiety C,H,N
_chemical_formula_sum 'C34 H38 N2'
_chemical_formula_weight 474.66
_chemical_name_common DEATPE
_chemical_name_systematic
;
 4,4'-(2,2-diphenylethene-1,1-diyl)bis(N,N-diethylaniline)
;
_space_group_IT_number 14
_space_group_name_Hall '-P 2yn'
_space_group_name_H-M_alt 'P 1 21/n 1'
_symmetry_cell_setting monoclinic
_symmetry_space_group_name_H-M 'P 1 21/n 1'
_atom_sites_solution_hydrogens geom
_atom_sites_solution_primary direct
_atom_sites_solution_secondary difmap
_cell_angle_alpha 90.00
_cell_angle_beta 91.253(2)
_cell_angle_gamma 90.00
_cell_formula_units_Z 4
_cell_length_a 12.6244(2)
_cell_length_b 14.8163(3)
_cell_length_c 14.6426(3)
_cell_measurement_reflns_used 5536
_cell_measurement_temperature 173(2)
_cell_measurement_theta_max 71.34
_cell_measurement_theta_min 4.2416
_cell_volume 2738.20(9)
_computing_structure_refinement 'SHELXL-97 (Sheldrick, 1997)'
_computing_structure_solution 'SHELXS-97 (Sheldrick, 1990)'
_diffrn_ambient_temperature 173(2)
_diffrn_measured_fraction_theta_full 0.973
_diffrn_measured_fraction_theta_max 0.968
_diffrn_radiation_monochromator graphite
_diffrn_radiation_source 'fine-focus sealed tube'
_diffrn_radiation_type CuK\a
_diffrn_radiation_wavelength 1.54178
_diffrn_reflns_av_R_equivalents 0.0506
_diffrn_reflns_av_sigmaI/netI 0.0460
_diffrn_reflns_limit_h_max 11
_diffrn_reflns_limit_h_min -15
_diffrn_reflns_limit_k_max 16
_diffrn_reflns_limit_k_min -17
_diffrn_reflns_limit_l_max 17
_diffrn_reflns_limit_l_min -16
_diffrn_reflns_number 9702
_diffrn_reflns_theta_full 66.50
_diffrn_reflns_theta_max 68.00
_diffrn_reflns_theta_min 4.25
_exptl_absorpt_coefficient_mu 0.501
_exptl_absorpt_correction_T_max 1.00
_exptl_absorpt_correction_T_min 0.55
_exptl_absorpt_correction_type multi-scan
_exptl_absorpt_process_details SADABS
_exptl_crystal_colour yellow
_exptl_crystal_density_diffrn 1.151
_exptl_crystal_density_method 'not measured'
_exptl_crystal_description plate
_exptl_crystal_F_000 1024
_exptl_crystal_preparation Luminescent
_exptl_crystal_recrystallization_method 'solvent diffusion and evaporation'
_exptl_crystal_size_max 0.35
_exptl_crystal_size_mid 0.32
_exptl_crystal_size_min 0.10
_refine_diff_density_max 0.317
_refine_diff_density_min -0.260
_refine_diff_density_rms 0.045
_refine_ls_extinction_method none
_refine_ls_goodness_of_fit_ref 1.024
_refine_ls_hydrogen_treatment constr
_refine_ls_matrix_type full
_refine_ls_number_parameters 342
_refine_ls_number_reflns 4832
_refine_ls_number_restraints 0
_refine_ls_restrained_S_all 1.024
_refine_ls_R_factor_all 0.0600
_refine_ls_R_factor_gt 0.0503
_refine_ls_shift/su_max 0.000
_refine_ls_shift/su_mean 0.000
_refine_ls_structure_factor_coef Fsqd
_refine_ls_weighting_details 'calc w=1/[\s^2^(Fo^2^)+(0.1000P)^2^+0.0000P] where P=(Fo^2^+2Fc^2^)/3'
_refine_ls_weighting_scheme calc
_refine_ls_wR_factor_gt 0.1419
_refine_ls_wR_factor_ref 0.1470
_reflns_number_gt 3796
_reflns_number_total 4832
_reflns_threshold_expression >2sigma(I)
_cod_data_source_file 1000001.cif
_cod_data_source_block PCOD1000001
_cod_depositor_comments
;
The following automatic conversions were performed:

data item '_symmetry_cell_setting' value 'Monoclinic' was changed to
'monoclinic' in accordance with the built-in table derived from the
CIF Core dictionary named 'cif_core.dic' version 2.4.5 last updated
on 2014-11-21.

Automatic conversion script
Id: cif_fix_values 6909 2019-04-08 15:41:33Z antanas 
;
_cod_original_sg_symbol_H-M P2(1)/n
_cod_database_code 7233954

loop_
_symmetry_equiv_pos_as_xyz
'x, y, z'
'-x+1/2, y+1/2, -z+1/2'
'-x, -y, -z'
'x-1/2, -y-1/2, z-1/2'

loop_
_atom_site_label
_atom_site_type_symbol
_atom_site_fract_x
_atom_site_fract_y
_atom_site_fract_z
_atom_site_U_iso_or_equiv
_atom_site_adp_type
_atom_site_occupancy
_atom_site_symmetry_multiplicity
_atom_site_calc_flag
_atom_site_refinement_flags
_atom_site_disorder_assembly
_atom_site_disorder_group
N1 N -0.01032(17) 0.58873(18) 0.4125(2) 0.0352(5) Uani 0.70 1 d P A 1
N1A N -0.0005(6) 0.6063(5) 0.3824(5) 0.042(2) Uiso 0.30 1 d P A 2
N2 N 0.30420(11) 0.01453(9) 0.46215(9) 0.0343(3) Uani 1 1 d . . .
C1 C 0.36942(11) 0.38428(11) 0.36666(10) 0.0289(3) Uani 1 1 d . . .
C2 C 0.46441(11) 0.41902(11) 0.34183(10) 0.0295(3) Uani 1 1 d . . .
C11 C 0.27233(12) 0.44081(11) 0.37387(10) 0.0292(3) Uani 1 1 d . A .
C12 C 0.27298(12) 0.52479(12) 0.41664(11) 0.0341(4) Uani 1 1 d . . .
H12A H 0.3380 0.5480 0.4405 0.041 Uiso 1 1 calc R . .
C13 C 0.18202(13) 0.57515(13) 0.42533(12) 0.0392(4) Uani 1 1 d . A .
H13A H 0.1863 0.6324 0.4544 0.047 Uiso 1 1 calc R . .
C14 C 0.08294(13) 0.54415(12) 0.39241(11) 0.0371(4) Uani 1 1 d . . .
C15 C 0.08273(12) 0.46034(12) 0.34803(11) 0.0339(4) Uani 1 1 d . A .
H15A H 0.0183 0.4377 0.3224 0.041 Uiso 1 1 calc R . .
C16 C 0.17439(12) 0.40997(11) 0.34085(10) 0.0315(3) Uani 1 1 d . . .
H16A H 0.1705 0.3524 0.3125 0.038 Uiso 1 1 calc R A .
C17 C -0.00799(18) 0.66949(17) 0.46759(16) 0.0347(5) Uani 0.70 1 d P A 1
H17A H 0.0437 0.6602 0.5185 0.042 Uiso 0.70 1 calc PR A 1
H17B H -0.0786 0.6771 0.4947 0.042 Uiso 0.70 1 calc PR A 1
C18 C 0.0204(3) 0.7572(2) 0.4190(2) 0.0530(7) Uani 0.70 1 d P A 1
H18A H 0.0158 0.8078 0.4619 0.080 Uiso 0.70 1 calc PR A 1
H18B H -0.0291 0.7671 0.3675 0.080 Uiso 0.70 1 calc PR A 1
H18C H 0.0927 0.7531 0.3964 0.080 Uiso 0.70 1 calc PR A 1
C17A C 0.0022(7) 0.7050(6) 0.4060(6) 0.0582(18) Uiso 0.30 1 d P A 2
H17C H 0.0682 0.7312 0.3821 0.070 Uiso 0.30 1 calc PR A 2
H17D H -0.0580 0.7350 0.3739 0.070 Uiso 0.30 1 calc PR A 2
C18A C -0.0030(7) 0.7264(7) 0.5029(6) 0.069(2) Uiso 0.30 1 d P A 2
H18D H 0.0010 0.7919 0.5113 0.104 Uiso 0.30 1 calc PR A 2
H18E H 0.0565 0.6975 0.5357 0.104 Uiso 0.30 1 calc PR A 2
H18F H -0.0699 0.7040 0.5269 0.104 Uiso 0.30 1 calc PR A 2
C19 C -0.11223(14) 0.55815(16) 0.37719(14) 0.0507(5) Uani 1 1 d . A 1
H19A H -0.1676 0.5854 0.4153 0.061 Uiso 1 1 calc R A 1
H19B H -0.1157 0.4920 0.3862 0.061 Uiso 1 1 calc R A 1
C20 C -0.14094(18) 0.57721(19) 0.27919(17) 0.0661(6) Uani 1 1 d . A 1
H20A H -0.2111 0.5520 0.2648 0.099 Uiso 1 1 calc R A 1
H20B H -0.0884 0.5495 0.2397 0.099 Uiso 1 1 calc R A 1
H20C H -0.1421 0.6426 0.2691 0.099 Uiso 1 1 calc R A 1
C21 C 0.35409(11) 0.28764(11) 0.39023(10) 0.0286(3) Uani 1 1 d . . .
C22 C 0.38718(12) 0.21689(11) 0.33492(10) 0.0319(3) Uani 1 1 d . . .
H22A H 0.4219 0.2306 0.2797 0.038 Uiso 1 1 calc R . .
C23 C 0.37128(12) 0.12770(11) 0.35753(10) 0.0316(3) Uani 1 1 d . . .
H23A H 0.3950 0.0817 0.3177 0.038 Uiso 1 1 calc R . .
C24 C 0.32031(11) 0.10334(11) 0.43890(10) 0.0277(3) Uani 1 1 d . . .
C25 C 0.28575(11) 0.17443(11) 0.49424(10) 0.0284(3) Uani 1 1 d . . .
H25A H 0.2507 0.1611 0.5494 0.034 Uiso 1 1 calc R . .
C26 C 0.30184(11) 0.26353(10) 0.46972(10) 0.0278(3) Uani 1 1 d . . .
H26A H 0.2764 0.3099 0.5083 0.033 Uiso 1 1 calc R . .
C27 C 0.33088(13) -0.05922(11) 0.40147(11) 0.0343(4) Uani 1 1 d . . .
H27A H 0.3204 -0.0390 0.3375 0.041 Uiso 1 1 calc R . .
H27B H 0.2817 -0.1100 0.4119 0.041 Uiso 1 1 calc R . .
C28 C 0.44378(15) -0.09268(14) 0.41440(14) 0.0484(5) Uani 1 1 d . . .
H28A H 0.4565 -0.1425 0.3720 0.073 Uiso 1 1 calc R . .
H28B H 0.4546 -0.1138 0.4773 0.073 Uiso 1 1 calc R . .
H28C H 0.4932 -0.0433 0.4022 0.073 Uiso 1 1 calc R . .
C29 C 0.26306(15) -0.01071(12) 0.55053(11) 0.0399(4) Uani 1 1 d . . .
H29A H 0.2860 0.0347 0.5964 0.048 Uiso 1 1 calc R . .
H29B H 0.2940 -0.0695 0.5691 0.048 Uiso 1 1 calc R . .
C30 C 0.14344(18) -0.01799(18) 0.55060(17) 0.0644(6) Uani 1 1 d . . .
H30A H 0.1207 -0.0367 0.6113 0.097 Uiso 1 1 calc R . .
H30B H 0.1201 -0.0628 0.5052 0.097 Uiso 1 1 calc R . .
H30C H 0.1122 0.0408 0.5353 0.097 Uiso 1 1 calc R . .
C31 C 0.47484(11) 0.51317(11) 0.30638(10) 0.0297(3) Uani 1 1 d . . .
C32 C 0.41324(12) 0.54374(12) 0.23222(11) 0.0357(4) Uani 1 1 d . . .
H32A H 0.3649 0.5036 0.2026 0.043 Uiso 1 1 calc R . .
C33 C 0.42161(13) 0.63190(13) 0.20127(12) 0.0405(4) Uani 1 1 d . . .
H33A H 0.3788 0.6517 0.1510 0.049 Uiso 1 1 calc R . .
C34 C 0.49182(13) 0.69079(12) 0.24314(12) 0.0397(4) Uani 1 1 d . . .
H34A H 0.4972 0.7513 0.2222 0.048 Uiso 1 1 calc R . .
C35 C 0.55446(13) 0.66109(12) 0.31594(12) 0.0405(4) Uani 1 1 d . . .
H35A H 0.6030 0.7014 0.3450 0.049 Uiso 1 1 calc R . .
C36 C 0.54670(12) 0.57291(12) 0.34661(11) 0.0350(4) Uani 1 1 d . . .
H36A H 0.5911 0.5530 0.3958 0.042 Uiso 1 1 calc R . .
C41 C 0.56578(12) 0.36754(11) 0.34912(10) 0.0301(3) Uani 1 1 d . . .
C42 C 0.59172(12) 0.31532(12) 0.42585(11) 0.0343(4) Uani 1 1 d . . .
H42A H 0.5439 0.3122 0.4749 0.041 Uiso 1 1 calc R . .
C43 C 0.68618(13) 0.26819(12) 0.43123(12) 0.0394(4) Uani 1 1 d . . .
H43A H 0.7024 0.2327 0.4837 0.047 Uiso 1 1 calc R . .
C44 C 0.75745(14) 0.27224(13) 0.36073(14) 0.0438(4) Uani 1 1 d . . .
H44A H 0.8217 0.2390 0.3643 0.053 Uiso 1 1 calc R . .
C45 C 0.73436(14) 0.32479(14) 0.28557(13) 0.0450(4) Uani 1 1 d . . .
H45A H 0.7834 0.3286 0.2374 0.054 Uiso 1 1 calc R . .
C46 C 0.63950(13) 0.37248(12) 0.27971(11) 0.0364(4) Uani 1 1 d . . .
H46A H 0.6247 0.4090 0.2276 0.044 Uiso 1 1 calc R . .

loop_
_atom_site_aniso_label
_atom_site_aniso_U_11
_atom_site_aniso_U_22
_atom_site_aniso_U_33
_atom_site_aniso_U_23
_atom_site_aniso_U_13
_atom_site_aniso_U_12
N1 0.0236(11) 0.0411(13) 0.0410(14) -0.0044(11) -0.0001(10) 0.0039(9)
N2 0.0370(7) 0.0309(7) 0.0350(7) 0.0012(5) 0.0028(5) -0.0002(6)
C1 0.0257(7) 0.0309(8) 0.0298(7) 0.0002(6) -0.0020(5) -0.0018(6)
C2 0.0253(7) 0.0320(8) 0.0310(7) 0.0004(6) -0.0016(5) -0.0013(6)
C11 0.0259(7) 0.0324(8) 0.0293(7) 0.0040(6) -0.0002(5) -0.0013(6)
C12 0.0256(7) 0.0392(9) 0.0374(8) -0.0042(7) -0.0022(6) -0.0015(7)
C13 0.0315(8) 0.0409(9) 0.0451(9) -0.0120(7) -0.0019(7) 0.0016(7)
C14 0.0293(8) 0.0412(9) 0.0407(8) -0.0044(7) -0.0034(6) 0.0039(7)
C15 0.0257(7) 0.0375(9) 0.0384(8) 0.0032(7) -0.0048(6) -0.0015(7)
C16 0.0302(8) 0.0285(8) 0.0358(8) 0.0014(6) -0.0020(6) -0.0020(6)
C17 0.0287(11) 0.0385(13) 0.0371(11) -0.0056(10) 0.0014(9) 0.0105(10)
C18 0.069(2) 0.0368(15) 0.0530(16) -0.0015(12) -0.0067(14) 0.0024(14)
C19 0.0301(9) 0.0605(13) 0.0616(11) -0.0118(10) 0.0023(8) 0.0078(9)
C20 0.0473(11) 0.0744(16) 0.0759(15) 0.0100(12) -0.0132(10) 0.0033(12)
C21 0.0207(7) 0.0322(8) 0.0328(7) 0.0018(6) -0.0020(5) -0.0002(6)
C22 0.0282(7) 0.0362(8) 0.0314(7) -0.0002(6) 0.0038(6) -0.0008(7)
C23 0.0290(8) 0.0331(8) 0.0326(8) -0.0039(6) 0.0017(6) 0.0023(6)
C24 0.0205(7) 0.0312(8) 0.0312(7) 0.0020(6) -0.0044(5) 0.0011(6)
C25 0.0229(7) 0.0335(8) 0.0288(7) 0.0017(6) 0.0000(5) 0.0013(6)
C26 0.0224(7) 0.0298(8) 0.0311(7) -0.0020(6) -0.0004(5) 0.0013(6)
C27 0.0351(8) 0.0309(8) 0.0368(8) -0.0023(6) -0.0042(6) 0.0011(7)
C28 0.0445(10) 0.0462(11) 0.0543(11) -0.0049(8) -0.0011(8) 0.0106(9)
C29 0.0514(10) 0.0318(8) 0.0367(8) 0.0047(7) 0.0031(7) -0.0023(8)
C30 0.0570(13) 0.0632(14) 0.0742(14) -0.0120(11) 0.0263(11) -0.0239(11)
C31 0.0211(7) 0.0347(8) 0.0335(7) 0.0022(6) 0.0017(5) 0.0016(6)
C32 0.0261(7) 0.0422(9) 0.0385(8) 0.0051(7) -0.0067(6) -0.0050(7)
C33 0.0286(8) 0.0498(10) 0.0427(9) 0.0139(8) -0.0053(6) 0.0017(7)
C34 0.0323(8) 0.0345(9) 0.0525(10) 0.0106(7) 0.0025(7) 0.0017(7)
C35 0.0358(9) 0.0356(9) 0.0498(9) 0.0021(7) -0.0078(7) -0.0082(8)
C36 0.0287(8) 0.0370(9) 0.0390(8) 0.0039(7) -0.0076(6) -0.0015(7)
C41 0.0251(7) 0.0292(8) 0.0357(8) -0.0032(6) -0.0019(6) -0.0027(6)
C42 0.0302(8) 0.0349(8) 0.0377(8) 0.0011(6) -0.0031(6) -0.0029(7)
C43 0.0343(8) 0.0330(9) 0.0504(9) 0.0023(7) -0.0112(7) -0.0009(7)
C44 0.0273(8) 0.0373(9) 0.0665(11) -0.0068(8) -0.0045(7) 0.0065(7)
C45 0.0324(8) 0.0486(11) 0.0543(10) -0.0042(8) 0.0090(7) 0.0042(8)
C46 0.0331(8) 0.0363(9) 0.0399(8) 0.0017(7) 0.0029(6) 0.0014(7)

loop_
_atom_type_symbol
_atom_type_description
_atom_type_scat_dispersion_real
_atom_type_scat_dispersion_imag
_atom_type_scat_source
C C 0.0181 0.0091 'International Tables Vol C Tables 4.2.6.8 and 6.1.1.4'
H H 0.0000 0.0000 'International Tables Vol C Tables 4.2.6.8 and 6.1.1.4'
N N 0.0311 0.0180 'International Tables Vol C Tables 4.2.6.8 and 6.1.1.4'

loop_
_geom_angle_atom_site_label_1
_geom_angle_atom_site_label_2
_geom_angle_atom_site_label_3
_geom_angle
_geom_angle_site_symmetry_1
_geom_angle_site_symmetry_3
C14 N1 C17 120.42(19) . .
C14 N1 C19 121.8(2) . .
C17 N1 C19 117.76(19) . .
C14 N1A C17A 127.0(6) . .
C24 N2 C27 122.06(13) . .
C24 N2 C29 121.61(14) . .
C27 N2 C29 116.30(14) . .
C2 C1 C21 123.09(14) . .
C2 C1 C11 122.48(14) . .
C21 C1 C11 114.43(13) . .
C1 C2 C41 123.16(14) . .
C1 C2 C31 122.01(14) . .
C41 C2 C31 114.83(13) . .
C12 C11 C16 116.43(14) . .
C12 C11 C1 122.49(14) . .
C16 C11 C1 121.03(15) . .
C13 C12 C11 121.91(15) . .
C12 C13 C14 121.86(16) . .
N1 C14 C15 121.81(17) . .
N1 C14 N1A 21.8(2) . .
C15 C14 N1A 122.6(3) . .
N1 C14 C13 121.61(17) . .
C15 C14 C13 116.14(15) . .
N1A C14 C13 118.7(3) . .
C16 C15 C14 121.35(15) . .
C15 C16 C11 122.26(15) . .
N1 C17 C18 116.5(2) . .
C18A C17A N1A 115.7(8) . .
N1 C19 C20 118.5(2) . .
C22 C21 C26 116.41(14) . .
C22 C21 C1 123.18(14) . .
C26 C21 C1 120.39(14) . .
C23 C22 C21 122.30(14) . .
C22 C23 C24 121.24(14) . .
N2 C24 C25 121.69(13) . .
N2 C24 C23 121.70(14) . .
C25 C24 C23 116.61(14) . .
C26 C25 C24 121.10(14) . .
C25 C26 C21 122.31(14) . .
N2 C27 C28 113.54(14) . .
N2 C29 C30 113.24(16) . .
C36 C31 C32 118.04(15) . .
C36 C31 C2 120.59(14) . .
C32 C31 C2 121.37(14) . .
C33 C32 C31 120.93(15) . .
C34 C33 C32 120.25(15) . .
C33 C34 C35 119.47(16) . .
C34 C35 C36 120.38(15) . .
C35 C36 C31 120.90(15) . .
C46 C41 C42 117.81(15) . .
C46 C41 C2 120.41(14) . .
C42 C41 C2 121.75(14) . .
C43 C42 C41 120.81(15) . .
C42 C43 C44 120.60(16) . .
C45 C44 C43 119.44(16) . .
C44 C45 C46 120.28(16) . .
C45 C46 C41 121.03(16) . .

loop_
_geom_bond_atom_site_label_1
_geom_bond_atom_site_label_2
_geom_bond_distance
_geom_bond_site_symmetry_2
N1 C14 1.387(3) .
N1 C17 1.443(3) .
N1 C19 1.449(3) .
N1A C14 1.404(8) .
N1A C17A 1.503(12) .
N2 C24 1.375(2) .
N2 C27 1.453(2) .
N2 C29 1.454(2) .
C1 C2 1.362(2) .
C1 C21 1.487(2) .
C1 C11 1.490(2) .
C2 C41 1.492(2) .
C2 C31 1.495(2) .
C11 C12 1.393(2) .
C11 C16 1.395(2) .
C12 C13 1.378(2) .
C13 C14 1.408(2) .
C14 C15 1.401(2) .
C15 C16 1.383(2) .
C17 C18 1.528(4) .
C17A C18A 1.457(12) .
C19 C20 1.499(3) .
C21 C22 1.394(2) .
C21 C26 1.397(2) .
C22 C23 1.378(2) .
C23 C24 1.413(2) .
C24 C25 1.404(2) .
C25 C26 1.384(2) .
C27 C28 1.517(2) .
C29 C30 1.514(3) .
C31 C36 1.389(2) .
C31 C32 1.397(2) .
C32 C33 1.387(2) .
C33 C34 1.378(3) .
C34 C35 1.385(2) .
C35 C36 1.386(2) .
C41 C46 1.395(2) .
C41 C42 1.397(2) .
C42 C43 1.383(2) .
C43 C44 1.385(3) .
C44 C45 1.374(3) .
C45 C46 1.392(2) .

loop_
_geom_torsion_atom_site_label_1
_geom_torsion_atom_site_label_2
_geom_torsion_atom_site_label_3
_geom_torsion_atom_site_label_4
_geom_torsion
_geom_torsion_site_symmetry_1
_geom_torsion_site_symmetry_2
_geom_torsion_site_symmetry_3
_geom_torsion_site_symmetry_4
C21 C1 C2 C41 -9.5(2) . . . .
C11 C1 C2 C41 169.48(14) . . . .
C21 C1 C2 C31 171.57(13) . . . .
C11 C1 C2 C31 -9.5(2) . . . .
C2 C1 C11 C12 -45.1(2) . . . .
C21 C1 C11 C12 134.00(15) . . . .
C2 C1 C11 C16 137.59(16) . . . .
C21 C1 C11 C16 -43.36(19) . . . .
C16 C11 C12 C13 -0.5(2) . . . .
C1 C11 C12 C13 -177.95(15) . . . .
C11 C12 C13 C14 0.7(3) . . . .
C17 N1 C14 C15 172.7(2) . . . .
C19 N1 C14 C15 -9.2(4) . . . .
C17 N1 C14 N1A -88.3(10) . . . .
C19 N1 C14 N1A 89.8(10) . . . .
C17 N1 C14 C13 0.6(4) . . . .
C19 N1 C14 C13 178.7(2) . . . .
C17A N1A C14 N1 101.8(12) . . . .
C17A N1A C14 C15 -163.3(6) . . . .
C17A N1A C14 C13 -2.0(8) . . . .
C12 C13 C14 N1 170.7(2) . . . .
C12 C13 C14 C15 -1.7(3) . . . .
C12 C13 C14 N1A -164.2(3) . . . .
N1 C14 C15 C16 -169.9(2) . . . .
N1A C14 C15 C16 164.3(3) . . . .
C13 C14 C15 C16 2.6(2) . . . .
C14 C15 C16 C11 -2.5(2) . . . .
C12 C11 C16 C15 1.4(2) . . . .
C1 C11 C16 C15 178.88(14) . . . .
C14 N1 C17 C18 80.4(3) . . . .
C19 N1 C17 C18 -97.8(3) . . . .
C14 N1A C17A C18A -76.3(10) . . . .
C14 N1 C19 C20 -76.4(3) . . . .
C17 N1 C19 C20 101.8(3) . . . .
C2 C1 C21 C22 -50.5(2) . . . .
C11 C1 C21 C22 130.49(15) . . . .
C2 C1 C21 C26 131.37(16) . . . .
C11 C1 C21 C26 -47.68(18) . . . .
C26 C21 C22 C23 -1.1(2) . . . .
C1 C21 C22 C23 -179.33(14) . . . .
C21 C22 C23 C24 -0.2(2) . . . .
C27 N2 C24 C25 174.26(13) . . . .
C29 N2 C24 C25 -8.1(2) . . . .
C27 N2 C24 C23 -4.9(2) . . . .
C29 N2 C24 C23 172.73(15) . . . .
C22 C23 C24 N2 -179.90(14) . . . .
C22 C23 C24 C25 0.9(2) . . . .
N2 C24 C25 C26 -179.56(13) . . . .
C23 C24 C25 C26 -0.3(2) . . . .
C24 C25 C26 C21 -1.0(2) . . . .
C22 C21 C26 C25 1.6(2) . . . .
C1 C21 C26 C25 179.93(13) . . . .
C24 N2 C27 C28 89.11(19) . . . .
C29 N2 C27 C28 -88.66(19) . . . .
C24 N2 C29 C30 91.0(2) . . . .
C27 N2 C29 C30 -91.16(19) . . . .
C1 C2 C31 C36 125.96(17) . . . .
C41 C2 C31 C36 -53.1(2) . . . .
C1 C2 C31 C32 -54.1(2) . . . .
C41 C2 C31 C32 126.86(15) . . . .
C36 C31 C32 C33 -1.7(2) . . . .
C2 C31 C32 C33 178.38(15) . . . .
C31 C32 C33 C34 0.4(3) . . . .
C32 C33 C34 C35 0.4(3) . . . .
C33 C34 C35 C36 0.0(3) . . . .
C34 C35 C36 C31 -1.3(3) . . . .
C32 C31 C36 C35 2.1(2) . . . .
C2 C31 C36 C35 -177.97(15) . . . .
C1 C2 C41 C46 138.77(16) . . . .
C31 C2 C41 C46 -42.2(2) . . . .
C1 C2 C41 C42 -43.1(2) . . . .
C31 C2 C41 C42 135.87(15) . . . .
C46 C41 C42 C43 -1.8(2) . . . .
C2 C41 C42 C43 -179.94(15) . . . .
C41 C42 C43 C44 0.4(3) . . . .
C42 C43 C44 C45 1.0(3) . . . .
C43 C44 C45 C46 -0.9(3) . . . .
C44 C45 C46 C41 -0.5(3) . . . .
C42 C41 C46 C45 1.9(2) . . . .
C2 C41 C46 C45 -179.96(16) . . . .
